data_7132108
loop_
_publ_author_name
'Gonzalez, Andres'
'Demeshko, Serhiy'
'Meyer, Franc'
'Werncke, C. Gunnar'

_publ_section_title
;
 A low-coordinate iron organoazide complex.
;
_journal_name_full 'Chemical communications (Cambridge, England)'
_journal_paper_doi 10.1039/d3cc03765g
_journal_year 2023
_chemical_formula_moiety 'C16 H45 Fe N4.502 Si4'
_chemical_formula_sum 'C16 H45 Fe N4.5 Si4'
_chemical_formula_weight 468.77
_space_group_crystal_system monoclinic
_space_group_IT_number 14
_space_group_name_Hall '-P 2yn'
_space_group_name_H-M_alt 'P 1 21/n 1'
_atom_sites_solution_hydrogens geom
_atom_sites_solution_primary dual
_audit_creation_date 2023-07-24
_audit_creation_method
;
Olex2 1.3
(compiled 2020.11.12 svn.r5f609507 for OlexSys, GUI svn.r6408)
;
_audit_update_record
;
2023-07-24 deposited with the CCDC.	2023-08-30 downloaded from the CCDC.
;
_cell_angle_alpha 90
_cell_angle_beta 100.264(11)
_cell_angle_gamma 90
_cell_formula_units_Z 4
_cell_length_a 8.883(4)
_cell_length_b 16.016(6)
_cell_length_c 20.510(8)
_cell_measurement_reflns_used 3565
_cell_measurement_temperature 80.00
_cell_measurement_theta_max 21.546
_cell_measurement_theta_min 2.391
_cell_volume 2871(2)
_computing_cell_refinement 'SAINT V8.38A (Bruker, 2018)'
_computing_data_reduction 'SAINT V8.38A (Bruker, 2018)'
_computing_molecular_graphics 'Olex2 1.3 (Dolomanov et al., 2009)'
_computing_publication_material 'Olex2 1.3 (Dolomanov et al., 2009)'
_computing_structure_refinement 'XL  (Sheldrick, 2008)'
_computing_structure_solution 'XT  (Sheldrick, 2015)'
_diffrn_ambient_temperature 80.00
_diffrn_measured_fraction_theta_full 0.998
_diffrn_measured_fraction_theta_max 0.995
_diffrn_measurement_device_type 'Bruker APEX-II CCD'
_diffrn_measurement_method '\f and \w scans'
_diffrn_radiation_type MoK\a
_diffrn_radiation_wavelength 0.71073
_diffrn_reflns_av_R_equivalents 0.1210
_diffrn_reflns_av_unetI/netI 0.1433
_diffrn_reflns_Laue_measured_fraction_full 0.998
_diffrn_reflns_Laue_measured_fraction_max 0.995
_diffrn_reflns_limit_h_max 10
_diffrn_reflns_limit_h_min -10
_diffrn_reflns_limit_k_max 17
_diffrn_reflns_limit_k_min -19
_diffrn_reflns_limit_l_max 25
_diffrn_reflns_limit_l_min -25
_diffrn_reflns_number 21934
_diffrn_reflns_point_group_measured_fraction_full 0.998
_diffrn_reflns_point_group_measured_fraction_max 0.995
_diffrn_reflns_theta_full 25.242
_diffrn_reflns_theta_max 26.049
_diffrn_reflns_theta_min 2.369
_diffrn_source_current 1.0
_diffrn_source_power 0.05
_diffrn_source_voltage 50.0
_diffrn_standards_number 0
_exptl_absorpt_coefficient_mu 0.701
_exptl_absorpt_correction_T_max 0.7453
_exptl_absorpt_correction_T_min 0.5976
_exptl_absorpt_correction_type multi-scan
_exptl_absorpt_process_details
;
SADABS-2016/2 (Bruker,2016/2) was used for absorption correction.
wR2(int) was 0.1436 before and 0.0631 after correction.
The Ratio of minimum to maximum transmission is 0.8018.
The \l/2 correction factor is Not present.
;
_exptl_crystal_colour 'clear colourless'
_exptl_crystal_colour_lustre clear
_exptl_crystal_colour_primary colourless
_exptl_crystal_density_diffrn 1.084
_exptl_crystal_description plate
_exptl_crystal_F_000 1018
_exptl_crystal_size_max 0.1
_exptl_crystal_size_mid 0.1
_exptl_crystal_size_min 0.1
_refine_diff_density_max 0.802
_refine_diff_density_min -0.522
_refine_diff_density_rms 0.095
_refine_ls_extinction_method none
_refine_ls_goodness_of_fit_ref 1.029
_refine_ls_hydrogen_treatment constr
_refine_ls_matrix_type full
_refine_ls_number_parameters 318
_refine_ls_number_reflns 5648
_refine_ls_number_restraints 27
_refine_ls_restrained_S_all 1.027
_refine_ls_R_factor_all 0.1289
_refine_ls_R_factor_gt 0.0694
_refine_ls_shift/su_max 0.001
_refine_ls_shift/su_mean 0.000
_refine_ls_structure_factor_coef Fsqd
_refine_ls_weighting_details 'w=1/[\s^2^(Fo^2^)+(0.0480P)^2^+5.2460P] where P=(Fo^2^+2Fc^2^)/3'
_refine_ls_weighting_scheme calc
_refine_ls_wR_factor_gt 0.1597
_refine_ls_wR_factor_ref 0.1807
_reflns_Friedel_coverage 0.000
_reflns_number_gt 3398
_reflns_number_total 5648
_reflns_threshold_expression 'I > 2\s(I)'
_cod_data_source_file d3cc03765g2.cif
_cod_data_source_block 1b
_cod_original_formula_sum 'C16 H45 Fe N4.50 Si4'
_cod_database_code 7132108
_shelx_shelxl_version_number 2017/1
_shelx_space_group_comment
;
The symmetry employed for this shelxl refinement is uniquely defined
by the following loop, which should always be used as a source of
symmetry information in preference to the above space-group names.
They are only intended as comments.
;
_shelx_estimated_absorpt_t_max 0.933
_shelx_estimated_absorpt_t_min 0.933
_olex2_refinement_description
;
1. Restrained distances
 Si2-C3
 1.85 with sigma of 0.02
 Si2-C16
 1.85 with sigma of 0.02
 Fe1-N5 \\sim Fe1-N5A
 with sigma of 0.02
 Si05-N5 \\sim Si05-N5A
 with sigma of 0.02
 N5-Si1 \\sim N5A-Si1
 with sigma of 0.02
 Si04-N5 \\sim Si04-N5A
 with sigma of 0.02
 N5-Si2 \\sim N5A-Si2
 with sigma of 0.02
2. Uiso/Uaniso restraints and constraints
Uanis(C3) \\sim Ueq: with sigma of 0.01 and sigma for terminal atoms of 0.02
Uanis(C7) \\sim Ueq: with sigma of 0.01 and sigma for terminal atoms of 0.02
Uanis(C16) \\sim Ueq: with sigma of 0.01 and sigma for terminal atoms of 0.02
Uanis(N5A) \\sim Ueq: with sigma of 0.01 and sigma for terminal atoms of 0.02
3. Others
 Sof(N2)=Sof(N3)=FVAR(1)
 Fixed Sof: Si04(0.85) Si05(0.85) N5(0.85) C00I(0.85) H00S(0.85) H00T(0.85)
 H00U(0.85) H00Y(0.85) H(0.85) HA(0.85) HB(0.15) HC(0.15) HD(0.15) C00N(0.85)
 H1(0.85) HI(0.85) HJ(0.85) H2(0.85) HK(0.85) HL(0.85) HM(0.15) HN(0.15)
 HO(0.15) C00P(0.85) H3(0.85) HP(0.85) HQ(0.85) C00Q(0.85) H4(0.85) HR(0.85)
 HS(0.85) Si1(0.15) C4(0.15) H4A(0.15) H4B(0.15) H4C(0.15) Si2(0.15) C3(0.15)
 H3A(0.15) H3B(0.15) H3C(0.15) C7(0.15) H7A(0.15) H7B(0.15) H7C(0.15) C16(0.15)
 H16A(0.15) H16B(0.15) H16C(0.15) N5A(0.15)
4.a Idealised Me refined as rotating group:
 C00B(H00A,H00B,H00C), C00C(H00D,H00E,H00F), C00E(H00G,H00H,H00I), C00F(H00J,
 H00K,H00L), C00G(H00M,H00N,H00O), C00H(H00P,H00Q,H00R), C00I(H00S,H00T,H00U),
 C00J(H00V,H00W,H00X), C00K(H00Y,H,HA), C00K(HB,HC,HD), C00L(H00Z,HE,HF),
 C00M(H00,HG,HH), C00N(H1,HI,HJ), C00O(H2,HK,HL), C00O(HM,HN,HO), C00P(H3,HP,
 HQ), C00Q(H4,HR,HS), C4(H4A,H4B,H4C), C3(H3A,H3B,H3C), C7(H7A,H7B,H7C),
 C16(H16A,H16B,H16C)
;
_olex2_submission_special_instructions 'No special instructions were received'

loop_
_space_group_symop_operation_xyz
'x, y, z'
'-x+1/2, y+1/2, -z+1/2'
'-x, -y, -z'
'x-1/2, -y-1/2, z-1/2'

loop_
_atom_site_label
_atom_site_type_symbol
_atom_site_fract_x
_atom_site_fract_y
_atom_site_fract_z
_atom_site_U_iso_or_equiv
_atom_site_adp_type
_atom_site_occupancy
_atom_site_site_symmetry_order
_atom_site_calc_flag
_atom_site_refinement_flags_posn
_atom_site_refinement_flags_adp
_atom_site_refinement_flags_occupancy
_atom_site_disorder_assembly
_atom_site_disorder_group
Fe1 Fe 0.36982(9) 0.73852(4) 0.60299(3) 0.0263(2) Uani 1 1 d D . . . .
Si02 Si 0.50580(18) 0.78164(8) 0.47737(7) 0.0275(4) Uani 1 1 d . . . . .
Si03 Si 0.17150(18) 0.82735(9) 0.48306(7) 0.0300(4) Uani 1 1 d . . . . .
Si04 Si 0.1917(4) 0.65953(16) 0.70806(15) 0.0324(6) Uani 0.85 1 d . . P A 1
Si05 Si 0.3249(3) 0.54871(10) 0.61044(9) 0.0377(5) Uani 0.85 1 d . . P A 1
N1 N 0.5436(6) 0.7862(3) 0.6760(2) 0.0414(12) Uani 1 1 d . . . . .
N4 N 0.3503(5) 0.7891(2) 0.51761(19) 0.0291(10) Uani 1 1 d . . . . .
N5 N 0.2885(8) 0.6446(4) 0.6428(4) 0.0315(18) Uani 0.85 1 d D . P A 1
C009 C 0.6114(7) 0.8711(3) 0.6945(2) 0.0355(14) Uani 1 1 d . . . . .
N2 N 0.6028(7) 0.7322(3) 0.7221(2) 0.0238(16) Uani 0.751(10) 1 d . . P . .
C00B C 0.4481(7) 0.7386(4) 0.3911(3) 0.0440(15) Uani 1 1 d . . . . .
H00A H 0.402553 0.683131 0.393328 0.066 Uiso 1 1 calc R U . . .
H00B H 0.538527 0.734165 0.370024 0.066 Uiso 1 1 calc R U . . .
H00C H 0.373208 0.775949 0.365022 0.066 Uiso 1 1 calc R U . . .
C00C C 0.7734(7) 0.8749(4) 0.6770(3) 0.0448(15) Uani 1 1 d . . . . .
H00D H 0.838055 0.832079 0.702049 0.067 Uiso 1 1 calc R U . . .
H00E H 0.817924 0.930171 0.688371 0.067 Uiso 1 1 calc R U . . .
H00F H 0.766941 0.865013 0.629418 0.067 Uiso 1 1 calc R U . . .
N3 N 0.6436(7) 0.6800(4) 0.7573(3) 0.0335(18) Uani 0.751(10) 1 d . . P . .
C00E C 0.0480(7) 0.7457(4) 0.4339(3) 0.0454(15) Uani 1 1 d . . . . .
H00G H 0.101652 0.722218 0.400285 0.068 Uiso 1 1 calc R U . . .
H00H H -0.048294 0.771077 0.412149 0.068 Uiso 1 1 calc R U . . .
H00I H 0.026300 0.701106 0.463644 0.068 Uiso 1 1 calc R U . . .
C00F C 0.1804(7) 0.9181(3) 0.4270(3) 0.0459(16) Uani 1 1 d . . . . .
H00J H 0.233547 0.964582 0.452439 0.069 Uiso 1 1 calc R U . . .
H00K H 0.076311 0.935463 0.407424 0.069 Uiso 1 1 calc R U . . .
H00L H 0.235904 0.902119 0.391729 0.069 Uiso 1 1 calc R U . . .
C00G C 0.6559(7) 0.7110(3) 0.5223(3) 0.0391(14) Uani 1 1 d . . . . .
H00M H 0.686174 0.730346 0.568129 0.059 Uiso 1 1 calc R U . . .
H00N H 0.745095 0.711515 0.500279 0.059 Uiso 1 1 calc R U . . .
H00O H 0.615318 0.654136 0.522231 0.059 Uiso 1 1 calc R U . . .
C00H C 0.5031(7) 0.9319(3) 0.6550(3) 0.0399(14) Uani 1 1 d . . . . .
H00P H 0.498295 0.921273 0.607597 0.060 Uiso 1 1 calc R U . . .
H00Q H 0.539330 0.988991 0.665407 0.060 Uiso 1 1 calc R U . . .
H00R H 0.400990 0.925181 0.666113 0.060 Uiso 1 1 calc R U . . .
C00I C 0.2066(11) 0.7710(6) 0.7369(4) 0.042(2) Uani 0.85 1 d . . P A 1
H00S H 0.306115 0.779932 0.765521 0.062 Uiso 0.85 1 calc R U P A 1
H00T H 0.124724 0.782943 0.761879 0.062 Uiso 0.85 1 calc R U P A 1
H00U H 0.196864 0.808200 0.698497 0.062 Uiso 0.85 1 calc R U P A 1
C00J C 0.5991(7) 0.8853(3) 0.4695(3) 0.0414(14) Uani 1 1 d . . . . .
H00V H 0.527578 0.922033 0.440960 0.062 Uiso 1 1 calc R U . . .
H00W H 0.691099 0.877321 0.449974 0.062 Uiso 1 1 calc R U . . .
H00X H 0.627523 0.910680 0.513444 0.062 Uiso 1 1 calc R U . . .
C00K C 0.2994(9) 0.5549(3) 0.5197(3) 0.0559(19) Uani 1 1 d . . . . .
H00Y H 0.191164 0.564532 0.501319 0.084 Uiso 0.85 1 calc R U P A 1
H H 0.332615 0.502400 0.502214 0.084 Uiso 0.85 1 calc R U P A 1
HA H 0.360715 0.601073 0.507114 0.084 Uiso 0.85 1 calc R U P A 1
HB H 0.274757 0.602596 0.489752 0.084 Uiso 0.15 1 calc R U P A 2
HC H 0.258388 0.503685 0.497066 0.084 Uiso 0.15 1 calc R U P A 2
HD H 0.410664 0.550035 0.532628 0.084 Uiso 0.15 1 calc R U P A 2
C00L C 0.6187(8) 0.8877(5) 0.7693(3) 0.0557(18) Uani 1 1 d . . . . .
H00Z H 0.518230 0.876767 0.780997 0.084 Uiso 1 1 calc R U . . .
HE H 0.647316 0.946019 0.779232 0.084 Uiso 1 1 calc R U . . .
HF H 0.695036 0.850808 0.795024 0.084 Uiso 1 1 calc R U . . .
C00M C 0.0684(8) 0.8636(4) 0.5498(3) 0.0554(18) Uani 1 1 d . . . . .
H00 H 0.055279 0.816636 0.578825 0.083 Uiso 1 1 calc R U . . .
HG H -0.032140 0.885652 0.529705 0.083 Uiso 1 1 calc R U . . .
HH H 0.128058 0.907640 0.575722 0.083 Uiso 1 1 calc R U . . .
C00N C 0.2738(10) 0.5943(5) 0.7828(3) 0.050(2) Uani 0.85 1 d . . P A 1
H1 H 0.272057 0.535211 0.770184 0.075 Uiso 0.85 1 calc R U P A 1
HI H 0.212301 0.602213 0.817553 0.075 Uiso 0.85 1 calc R U P A 1
HJ H 0.379470 0.611532 0.799469 0.075 Uiso 0.85 1 calc R U P A 1
C00O C 0.2002(10) 0.4636(4) 0.6309(4) 0.073(2) Uani 1 1 d . . . . .
H2 H 0.214464 0.456942 0.679066 0.109 Uiso 0.85 1 calc R U P A 1
HK H 0.227120 0.411369 0.610815 0.109 Uiso 0.85 1 calc R U P A 1
HL H 0.093080 0.477359 0.613503 0.109 Uiso 0.85 1 calc R U P A 1
HM H 0.288838 0.453460 0.665882 0.109 Uiso 0.15 1 calc R U P A 2
HN H 0.203434 0.425262 0.593881 0.109 Uiso 0.15 1 calc R U P A 2
HO H 0.105921 0.454280 0.648386 0.109 Uiso 0.15 1 calc R U P A 2
C00P C -0.0194(10) 0.6367(6) 0.6861(5) 0.050(2) Uani 0.85 1 d . . P A 1
H3 H -0.065698 0.672548 0.649216 0.076 Uiso 0.85 1 calc R U P A 1
HP H -0.067814 0.647767 0.724635 0.076 Uiso 0.85 1 calc R U P A 1
HQ H -0.034591 0.578021 0.673149 0.076 Uiso 0.85 1 calc R U P A 1
C00Q C 0.5297(10) 0.5180(5) 0.6449(4) 0.060(2) Uani 0.85 1 d . . P A 1
H4 H 0.598198 0.564292 0.639100 0.090 Uiso 0.85 1 calc R U P A 1
HR H 0.557415 0.468730 0.621212 0.090 Uiso 0.85 1 calc R U P A 1
HS H 0.539459 0.504957 0.692140 0.090 Uiso 0.85 1 calc R U P A 1
Si1 Si 0.2049(16) 0.5722(7) 0.6016(7) 0.047(3) Uani 0.15 1 d . . P A 2
C4 C 0.006(5) 0.561(3) 0.566(2) 0.053(12) Uani 0.15 1 d . . P A 2
H4A H -0.054541 0.560465 0.601925 0.080 Uiso 0.15 1 calc R U P A 2
H4B H -0.009884 0.509123 0.541196 0.080 Uiso 0.15 1 calc R U P A 2
H4C H -0.026402 0.608552 0.536760 0.080 Uiso 0.15 1 calc R U P A 2
Si2 Si 0.179(2) 0.6979(12) 0.7155(10) 0.049(5) Uani 0.15 1 d D . P A 2
C3 C 0.304(6) 0.651(3) 0.788(2) 0.078(17) Uani 0.15 1 d D U P A 2
H3A H 0.379451 0.614013 0.772862 0.117 Uiso 0.15 1 calc R U P A 2
H3B H 0.242047 0.617974 0.813735 0.117 Uiso 0.15 1 calc R U P A 2
H3C H 0.357855 0.694904 0.816065 0.117 Uiso 0.15 1 calc R U P A 2
C7 C 0.161(6) 0.806(3) 0.723(2) 0.035(12) Uani 0.15 1 d . U P A 2
H7A H 0.257945 0.832713 0.719330 0.053 Uiso 0.15 1 calc R U P A 2
H7B H 0.133286 0.818925 0.765835 0.053 Uiso 0.15 1 calc R U P A 2
H7C H 0.080412 0.826077 0.687263 0.053 Uiso 0.15 1 calc R U P A 2
C16 C -0.005(6) 0.647(5) 0.718(3) 0.08(2) Uani 0.15 1 d D U P A 2
H16A H -0.087835 0.688102 0.709732 0.117 Uiso 0.15 1 calc R U P A 2
H16B H -0.002841 0.622107 0.762338 0.117 Uiso 0.15 1 calc R U P A 2
H16C H -0.023696 0.602753 0.684699 0.117 Uiso 0.15 1 calc R U P A 2
N5A N 0.244(4) 0.666(2) 0.643(2) 0.026(11) Uani 0.15 1 d D U P A 2

loop_
_atom_site_aniso_label
_atom_site_aniso_U_11
_atom_site_aniso_U_22
_atom_site_aniso_U_33
_atom_site_aniso_U_23
_atom_site_aniso_U_13
_atom_site_aniso_U_12
Fe1 0.0390(5) 0.0188(3) 0.0239(4) 0.0027(3) 0.0133(3) 0.0022(3)
Si02 0.0333(10) 0.0285(8) 0.0233(7) -0.0002(5) 0.0119(7) -0.0019(6)
Si03 0.0339(10) 0.0288(7) 0.0273(7) -0.0033(6) 0.0060(7) 0.0023(7)
Si04 0.0354(14) 0.0369(15) 0.0292(12) 0.0054(13) 0.0168(10) -0.0020(14)
Si05 0.0528(16) 0.0217(9) 0.0420(11) 0.0022(8) 0.0179(10) 0.0002(9)
N1 0.045(3) 0.024(2) 0.058(3) 0.012(2) 0.017(3) 0.006(2)
N4 0.035(3) 0.029(2) 0.025(2) -0.0023(17) 0.010(2) -0.0019(19)
N5 0.033(4) 0.029(3) 0.035(3) -0.001(3) 0.016(3) 0.003(3)
C009 0.044(4) 0.038(3) 0.025(3) 0.004(2) 0.007(3) 0.003(3)
N2 0.029(4) 0.022(3) 0.022(3) 0.001(2) 0.007(3) 0.006(2)
C00B 0.041(4) 0.060(4) 0.033(3) -0.011(3) 0.014(3) 0.000(3)
C00C 0.042(4) 0.047(4) 0.047(4) -0.002(3) 0.016(3) -0.002(3)
N3 0.034(4) 0.036(4) 0.030(3) 0.005(3) 0.002(3) 0.002(3)
C00E 0.042(4) 0.044(3) 0.052(4) -0.002(3) 0.013(3) -0.009(3)
C00F 0.039(4) 0.039(3) 0.054(4) 0.001(3) -0.009(3) -0.004(3)
C00G 0.039(4) 0.038(3) 0.043(3) 0.001(3) 0.017(3) 0.003(3)
C00H 0.051(4) 0.027(3) 0.040(3) -0.002(2) 0.005(3) 0.002(3)
C00I 0.049(6) 0.054(6) 0.028(4) -0.010(4) 0.020(4) -0.002(5)
C00J 0.041(4) 0.044(3) 0.040(3) 0.011(3) 0.011(3) 0.000(3)
C00K 0.090(6) 0.021(3) 0.066(4) -0.004(3) 0.037(4) 0.000(3)
C00L 0.049(5) 0.085(5) 0.033(3) -0.003(3) 0.005(3) 0.006(4)
C00M 0.046(5) 0.076(5) 0.042(4) -0.004(3) 0.004(3) 0.024(4)
C00N 0.056(6) 0.064(5) 0.032(4) 0.013(4) 0.015(4) -0.003(4)
C00O 0.101(7) 0.038(4) 0.091(6) 0.015(4) 0.051(5) 0.006(4)
C00P 0.036(5) 0.047(5) 0.073(7) 0.007(5) 0.021(5) -0.003(4)
C00Q 0.075(7) 0.040(4) 0.066(5) 0.003(4) 0.014(5) 0.029(4)
Si1 0.038(8) 0.030(6) 0.079(9) 0.005(5) 0.028(7) 0.004(5)
C4 0.06(3) 0.06(3) 0.05(2) 0.01(2) 0.03(2) 0.00(2)
Si2 0.047(10) 0.060(13) 0.042(9) 0.005(10) 0.012(7) -0.001(11)
C3 0.07(2) 0.07(2) 0.09(2) 0.013(17) 0.013(18) -0.008(18)
C7 0.03(2) 0.041(19) 0.038(18) -0.004(15) 0.016(15) -0.008(15)
C16 0.09(3) 0.08(3) 0.07(3) 0.002(18) 0.028(19) -0.013(18)
N5A 0.025(14) 0.035(14) 0.021(13) 0.002(9) 0.013(9) 0.005(9)

loop_
_atom_type_symbol
_atom_type_description
_atom_type_scat_dispersion_real
_atom_type_scat_dispersion_imag
_atom_type_scat_source
C C 0.0033 0.0016 'International Tables Vol C Tables 4.2.6.8 and 6.1.1.4'
H H 0.0000 0.0000 'International Tables Vol C Tables 4.2.6.8 and 6.1.1.4'
Fe Fe 0.3463 0.8444 'International Tables Vol C Tables 4.2.6.8 and 6.1.1.4'
N N 0.0061 0.0033 'International Tables Vol C Tables 4.2.6.8 and 6.1.1.4'
Si Si 0.0817 0.0704 'International Tables Vol C Tables 4.2.6.8 and 6.1.1.4'

loop_
_geom_angle_atom_site_label_1
_geom_angle_atom_site_label_2
_geom_angle_atom_site_label_3
_geom_angle
_geom_angle_site_symmetry_1
_geom_angle_site_symmetry_3
_geom_angle_publ_flag
N4 Fe1 N1 115.85(18) . . ?
N4 Fe1 N5 138.2(3) . . ?
N5 Fe1 N1 105.5(3) . . ?
N5A Fe1 N1 109.1(15) . . ?
N5A Fe1 N4 134.0(15) . . ?
N4 Si02 C00B 111.5(3) . . ?
N4 Si02 C00G 111.5(2) . . ?
N4 Si02 C00J 112.5(2) . . ?
C00G Si02 C00B 107.1(3) . . ?
C00G Si02 C00J 107.0(3) . . ?
C00J Si02 C00B 107.1(3) . . ?
N4 Si03 C00E 112.2(3) . . ?
N4 Si03 C00F 113.1(3) . . ?
N4 Si03 C00M 110.1(2) . . ?
C00F Si03 C00E 107.3(3) . . ?
C00F Si03 C00M 106.8(3) . . ?
C00M Si03 C00E 107.1(3) . . ?
N5 Si04 C00I 111.0(3) . . ?
N5 Si04 C00N 112.2(4) . . ?
N5 Si04 C00P 113.5(4) . . ?
C00I Si04 C00N 105.9(4) . . ?
C00I Si04 C00P 105.7(4) . . ?
C00P Si04 C00N 108.0(4) . . ?
N5 Si05 C00K 110.1(3) . . ?
N5 Si05 C00O 114.1(3) . . ?
N5 Si05 C00Q 108.7(4) . . ?
C00K Si05 C00O 107.4(3) . . ?
C00K Si05 C00Q 109.2(4) . . ?
C00O Si05 C00Q 107.3(4) . . ?
C009 N1 Fe1 136.0(3) . . ?
N2 N1 Fe1 115.0(4) . . ?
N2 N1 C009 108.7(5) . . ?
Si02 N4 Fe1 117.2(2) . . ?
Si03 N4 Fe1 116.9(2) . . ?
Si03 N4 Si02 125.4(2) . . ?
Si04 N5 Fe1 119.9(4) . . ?
Si05 N5 Fe1 115.1(4) . . ?
Si05 N5 Si04 124.9(3) . . ?
N1 C009 C00C 108.9(4) . . ?
N1 C009 C00L 110.4(5) . . ?
C00C C009 C00L 110.3(5) . . ?
C00H C009 N1 105.1(5) . . ?
C00H C009 C00C 112.5(5) . . ?
C00H C009 C00L 109.5(5) . . ?
N3 N2 N1 172.5(6) . . ?
Si02 C00B H00A 109.5 . . ?
Si02 C00B H00B 109.5 . . ?
Si02 C00B H00C 109.5 . . ?
H00A C00B H00B 109.5 . . ?
H00A C00B H00C 109.5 . . ?
H00B C00B H00C 109.5 . . ?
C009 C00C H00D 109.5 . . ?
C009 C00C H00E 109.5 . . ?
C009 C00C H00F 109.5 . . ?
H00D C00C H00E 109.5 . . ?
H00D C00C H00F 109.5 . . ?
H00E C00C H00F 109.5 . . ?
Si03 C00E H00G 109.5 . . ?
Si03 C00E H00H 109.5 . . ?
Si03 C00E H00I 109.5 . . ?
H00G C00E H00H 109.5 . . ?
H00G C00E H00I 109.5 . . ?
H00H C00E H00I 109.5 . . ?
Si03 C00F H00J 109.5 . . ?
Si03 C00F H00K 109.5 . . ?
Si03 C00F H00L 109.5 . . ?
H00J C00F H00K 109.5 . . ?
H00J C00F H00L 109.5 . . ?
H00K C00F H00L 109.5 . . ?
Si02 C00G H00M 109.5 . . ?
Si02 C00G H00N 109.5 . . ?
Si02 C00G H00O 109.5 . . ?
H00M C00G H00N 109.5 . . ?
H00M C00G H00O 109.5 . . ?
H00N C00G H00O 109.5 . . ?
C009 C00H H00P 109.5 . . ?
C009 C00H H00Q 109.5 . . ?
C009 C00H H00R 109.5 . . ?
H00P C00H H00Q 109.5 . . ?
H00P C00H H00R 109.5 . . ?
H00Q C00H H00R 109.5 . . ?
Si04 C00I H00S 109.5 . . ?
Si04 C00I H00T 109.5 . . ?
Si04 C00I H00U 109.5 . . ?
H00S C00I H00T 109.5 . . ?
H00S C00I H00U 109.5 . . ?
H00T C00I H00U 109.5 . . ?
Si02 C00J H00V 109.5 . . ?
Si02 C00J H00W 109.5 . . ?
Si02 C00J H00X 109.5 . . ?
H00V C00J H00W 109.5 . . ?
H00V C00J H00X 109.5 . . ?
H00W C00J H00X 109.5 . . ?
Si05 C00K H00Y 109.5 . . ?
Si05 C00K H 109.5 . . ?
Si05 C00K HA 109.5 . . ?
H00Y C00K H 109.5 . . ?
H00Y C00K HA 109.5 . . ?
H C00K HA 109.5 . . ?
HB C00K HC 109.5 . . ?
HB C00K HD 109.5 . . ?
HC C00K HD 109.5 . . ?
Si1 C00K HB 109.5 . . ?
Si1 C00K HC 109.5 . . ?
Si1 C00K HD 109.5 . . ?
C009 C00L H00Z 109.5 . . ?
C009 C00L HE 109.5 . . ?
C009 C00L HF 109.5 . . ?
H00Z C00L HE 109.5 . . ?
H00Z C00L HF 109.5 . . ?
HE C00L HF 109.5 . . ?
Si03 C00M H00 109.5 . . ?
Si03 C00M HG 109.5 . . ?
Si03 C00M HH 109.5 . . ?
H00 C00M HG 109.5 . . ?
H00 C00M HH 109.5 . . ?
HG C00M HH 109.5 . . ?
Si04 C00N H1 109.5 . . ?
Si04 C00N HI 109.5 . . ?
Si04 C00N HJ 109.5 . . ?
H1 C00N HI 109.5 . . ?
H1 C00N HJ 109.5 . . ?
HI C00N HJ 109.5 . . ?
Si05 C00O H2 109.5 . . ?
Si05 C00O HK 109.5 . . ?
Si05 C00O HL 109.5 . . ?
H2 C00O HK 109.5 . . ?
H2 C00O HL 109.5 . . ?
HK C00O HL 109.5 . . ?
HM C00O HN 109.5 . . ?
HM C00O HO 109.5 . . ?
HN C00O HO 109.5 . . ?
Si1 C00O HM 109.5 . . ?
Si1 C00O HN 109.5 . . ?
Si1 C00O HO 109.5 . . ?
Si04 C00P H3 109.5 . . ?
Si04 C00P HP 109.5 . . ?
Si04 C00P HQ 109.5 . . ?
H3 C00P HP 109.5 . . ?
H3 C00P HQ 109.5 . . ?
HP C00P HQ 109.5 . . ?
Si05 C00Q H4 109.5 . . ?
Si05 C00Q HR 109.5 . . ?
Si05 C00Q HS 109.5 . . ?
H4 C00Q HR 109.5 . . ?
H4 C00Q HS 109.5 . . ?
HR C00Q HS 109.5 . . ?
C00O Si1 C00K 100.2(6) . . ?
C4 Si1 C00K 100.2(14) . . ?
C4 Si1 C00O 87.8(15) . . ?
N5A Si1 C00K 116.8(10) . . ?
N5A Si1 C00O 132.2(15) . . ?
N5A Si1 C4 112(2) . . ?
Si1 C4 H4A 109.5 . . ?
Si1 C4 H4B 109.5 . . ?
Si1 C4 H4C 109.5 . . ?
H4A C4 H4B 109.5 . . ?
H4A C4 H4C 109.5 . . ?
H4B C4 H4C 109.5 . . ?
C7 Si2 C3 113(3) . . ?
C7 Si2 C16 110(3) . . ?
C7 Si2 N5A 114(2) . . ?
C16 Si2 C3 102(3) . . ?
N5A Si2 C3 109(3) . . ?
N5A Si2 C16 109(2) . . ?
Si2 C3 H3A 109.5 . . ?
Si2 C3 H3B 109.5 . . ?
Si2 C3 H3C 109.5 . . ?
H3A C3 H3B 109.5 . . ?
H3A C3 H3C 109.5 . . ?
H3B C3 H3C 109.5 . . ?
Si2 C7 H7A 109.5 . . ?
Si2 C7 H7B 109.5 . . ?
Si2 C7 H7C 109.5 . . ?
H7A C7 H7B 109.5 . . ?
H7A C7 H7C 109.5 . . ?
H7B C7 H7C 109.5 . . ?
Si2 C16 H16A 109.5 . . ?
Si2 C16 H16B 109.5 . . ?
Si2 C16 H16C 109.5 . . ?
H16A C16 H16B 109.5 . . ?
H16A C16 H16C 109.5 . . ?
H16B C16 H16C 109.5 . . ?
Si1 N5A Fe1 113(2) . . ?
Si1 N5A Si2 126.7(13) . . ?
Si2 N5A Fe1 120(2) . . ?

loop_
_geom_bond_atom_site_label_1
_geom_bond_atom_site_label_2
_geom_bond_distance
_geom_bond_site_symmetry_2
_geom_bond_publ_flag
Fe1 N1 2.094(5) . ?
Fe1 N4 1.909(4) . ?
Fe1 N5 1.913(5) . ?
Fe1 N5A 1.896(18) . ?
Si02 N4 1.735(4) . ?
Si02 C00B 1.883(5) . ?
Si02 C00G 1.862(6) . ?
Si02 C00J 1.875(6) . ?
Si03 N4 1.732(5) . ?
Si03 C00E 1.881(6) . ?
Si03 C00F 1.864(6) . ?
Si03 C00M 1.869(6) . ?
Si04 N5 1.732(7) . ?
Si04 C00I 1.878(9) . ?
Si04 C00N 1.891(7) . ?
Si04 C00P 1.885(9) . ?
Si05 N5 1.727(7) . ?
Si05 C00K 1.837(6) . ?
Si05 C00O 1.851(7) . ?
Si05 C00Q 1.896(8) . ?
N1 C009 1.508(7) . ?
N1 N2 1.320(7) . ?
C009 C00C 1.545(8) . ?
C009 C00H 1.501(8) . ?
C009 C00L 1.547(7) . ?
N2 N3 1.123(7) . ?
C00B H00A 0.9800 . ?
C00B H00B 0.9800 . ?
C00B H00C 0.9800 . ?
C00C H00D 0.9800 . ?
C00C H00E 0.9800 . ?
C00C H00F 0.9800 . ?
C00E H00G 0.9800 . ?
C00E H00H 0.9800 . ?
C00E H00I 0.9800 . ?
C00F H00J 0.9800 . ?
C00F H00K 0.9800 . ?
C00F H00L 0.9800 . ?
C00G H00M 0.9800 . ?
C00G H00N 0.9800 . ?
C00G H00O 0.9800 . ?
C00H H00P 0.9800 . ?
C00H H00Q 0.9800 . ?
C00H H00R 0.9800 . ?
C00I H00S 0.9800 . ?
C00I H00T 0.9800 . ?
C00I H00U 0.9800 . ?
C00J H00V 0.9800 . ?
C00J H00W 0.9800 . ?
C00J H00X 0.9800 . ?
C00K H00Y 0.9800 . ?
C00K H 0.9800 . ?
C00K HA 0.9800 . ?
C00K HB 0.9800 . ?
C00K HC 0.9800 . ?
C00K HD 0.9800 . ?
C00K Si1 2.026(14) . ?
C00L H00Z 0.9800 . ?
C00L HE 0.9800 . ?
C00L HF 0.9800 . ?
C00M H00 0.9800 . ?
C00M HG 0.9800 . ?
C00M HH 0.9800 . ?
C00N H1 0.9800 . ?
C00N HI 0.9800 . ?
C00N HJ 0.9800 . ?
C00O H2 0.9800 . ?
C00O HK 0.9800 . ?
C00O HL 0.9800 . ?
C00O HM 0.9800 . ?
C00O HN 0.9800 . ?
C00O HO 0.9800 . ?
C00O Si1 1.844(12) . ?
C00P H3 0.9800 . ?
C00P HP 0.9800 . ?
C00P HQ 0.9800 . ?
C00Q H4 0.9800 . ?
C00Q HR 0.9800 . ?
C00Q HS 0.9800 . ?
Si1 C4 1.79(5) . ?
Si1 N5A 1.74(4) . ?
C4 H4A 0.9800 . ?
C4 H4B 0.9800 . ?
C4 H4C 0.9800 . ?
Si2 C3 1.85(2) . ?
Si2 C7 1.74(5) . ?
Si2 C16 1.84(2) . ?
Si2 N5A 1.76(4) . ?
C3 H3A 0.9800 . ?
C3 H3B 0.9800 . ?
C3 H3C 0.9800 . ?
C7 H7A 0.9800 . ?
C7 H7B 0.9800 . ?
C7 H7C 0.9800 . ?
C16 H16A 0.9800 . ?
C16 H16B 0.9800 . ?
C16 H16C 0.9800 . ?

loop_
_geom_torsion_atom_site_label_1
_geom_torsion_atom_site_label_2
_geom_torsion_atom_site_label_3
_geom_torsion_atom_site_label_4
_geom_torsion
_geom_torsion_site_symmetry_1
_geom_torsion_site_symmetry_2
_geom_torsion_site_symmetry_3
_geom_torsion_site_symmetry_4
_geom_torsion_publ_flag
Fe1 N1 C009 C00C -109.0(5) . . . . ?
Fe1 N1 C009 C00H 11.7(7) . . . . ?
Fe1 N1 C009 C00L 129.7(5) . . . . ?
N1 Fe1 N5A Si1 -134(2) . . . . ?
N1 Fe1 N5A Si2 47(3) . . . . ?
N4 Fe1 N5A Si1 59(3) . . . . ?
N4 Fe1 N5A Si2 -120(2) . . . . ?
N2 N1 C009 C00C 78.5(5) . . . . ?
N2 N1 C009 C00H -160.8(4) . . . . ?
N2 N1 C009 C00L -42.8(6) . . . . ?
C00B Si02 N4 Fe1 127.5(3) . . . . ?
C00B Si02 N4 Si03 -44.3(4) . . . . ?
C00E Si03 N4 Fe1 -88.3(3) . . . . ?
C00E Si03 N4 Si02 83.6(3) . . . . ?
C00F Si03 N4 Fe1 150.2(3) . . . . ?
C00F Si03 N4 Si02 -37.9(4) . . . . ?
C00G Si02 N4 Fe1 7.9(3) . . . . ?
C00G Si02 N4 Si03 -163.9(3) . . . . ?
C00I Si04 N5 Fe1 -7.8(7) . . . . ?
C00I Si04 N5 Si05 170.2(5) . . . . ?
C00J Si02 N4 Fe1 -112.2(3) . . . . ?
C00J Si02 N4 Si03 76.0(4) . . . . ?
C00K Si05 N5 Fe1 -41.9(5) . . . . ?
C00K Si05 N5 Si04 140.1(5) . . . . ?
C00K Si1 N5A Fe1 1(3) . . . . ?
C00K Si1 N5A Si2 -180(2) . . . . ?
C00M Si03 N4 Fe1 30.9(4) . . . . ?
C00M Si03 N4 Si02 -157.2(3) . . . . ?
C00N Si04 N5 Fe1 -126.0(5) . . . . ?
C00N Si04 N5 Si05 52.0(7) . . . . ?
C00O Si05 N5 Fe1 -162.6(4) . . . . ?
C00O Si05 N5 Si04 19.3(7) . . . . ?
C00O Si1 N5A Fe1 137.4(15) . . . . ?
C00O Si1 N5A Si2 -43(4) . . . . ?
C00P Si04 N5 Fe1 111.1(5) . . . . ?
C00P Si04 N5 Si05 -70.9(7) . . . . ?
C00Q Si05 N5 Fe1 77.7(5) . . . . ?
C00Q Si05 N5 Si04 -100.4(6) . . . . ?
C4 Si1 N5A Fe1 -114(2) . . . . ?
C4 Si1 N5A Si2 65(4) . . . . ?
C3 Si2 N5A Fe1 -99(3) . . . . ?
C3 Si2 N5A Si1 82(4) . . . . ?
C7 Si2 N5A Fe1 28(4) . . . . ?
C7 Si2 N5A Si1 -152(3) . . . . ?
C16 Si2 N5A Fe1 151(3) . . . . ?
C16 Si2 N5A Si1 -28(4) . . . . ?
